data_7024581
loop_
_publ_author_name
'Mobin, Shaikh M.'
'Srivastava, Ashwini K.'
'Mathur, Pradeep'
'Lahiri, Goutam Kumar'

_publ_section_title
;
 Single-crystal to single-crystal transformations in discrete hydrated
 dimeric copper complexes.
;
_journal_issue 6
_journal_name_full 'Dalton transactions (Cambridge, England : 2003)'
_journal_page_first 1447
_journal_page_last 1449
_journal_paper_doi 10.1039/b918761h
_journal_volume 39
_journal_year 2010
_chemical_formula_sum 'C19 H24 Cu2 N2 O6'
_chemical_formula_weight 503.48
_chemical_name_systematic
;
?
;
_space_group_IT_number 2
_symmetry_cell_setting triclinic
_symmetry_space_group_name_Hall '-P 1'
_symmetry_space_group_name_H-M 'P -1'
_atom_sites_solution_hydrogens geom
_atom_sites_solution_primary direct
_atom_sites_solution_secondary difmap
_audit_creation_method SHELXL-97
_cell_angle_alpha 75.74(3)
_cell_angle_beta 85.36(3)
_cell_angle_gamma 77.02(3)
_cell_formula_units_Z 2
_cell_length_a 7.855(2)
_cell_length_b 10.137(3)
_cell_length_c 13.539(4)
_cell_measurement_reflns_used 1266
_cell_measurement_temperature 150(2)
_cell_measurement_theta_max 32.9787
_cell_measurement_theta_min 3.0083
_cell_volume 1017.8(5)
_computing_cell_refinement 'CrysAlis RED, Oxford Diffraction Ltd.,'
_computing_data_collection 'CrysAlis CCD, Oxford Diffraction Ltd.,'
_computing_data_reduction 'CrysAlis RED, Oxford Diffraction Ltd.,'
_computing_molecular_graphics Ortep3
_computing_publication_material Shelx97
_computing_structure_refinement 'SHELXL-97 (Sheldrick, 1997)'
_computing_structure_solution 'SHELXS-97 (Sheldrick, 1997)'
_diffrn_ambient_temperature 150(2)
_diffrn_detector_area_resol_mean 15.9948
_diffrn_measured_fraction_theta_full 0.937
_diffrn_measured_fraction_theta_max 0.937
_diffrn_measurement_device_type 'OXFORD DIFFRACTION XCALIBUR-S'
_diffrn_measurement_method \w/q-scan
_diffrn_radiation_monochromator graphite
_diffrn_radiation_source 'Enhance (Mo) X-ray Source'
_diffrn_radiation_type MoK\a
_diffrn_radiation_wavelength 0.71073
_diffrn_reflns_av_R_equivalents 0.0565
_diffrn_reflns_av_sigmaI/netI 0.1322
_diffrn_reflns_limit_h_max 8
_diffrn_reflns_limit_h_min -9
_diffrn_reflns_limit_k_max 12
_diffrn_reflns_limit_k_min -11
_diffrn_reflns_limit_l_max 13
_diffrn_reflns_limit_l_min -16
_diffrn_reflns_number 6443
_diffrn_reflns_theta_full 25.00
_diffrn_reflns_theta_max 25.00
_diffrn_reflns_theta_min 3.03
_exptl_absorpt_coefficient_mu 2.128
_exptl_absorpt_correction_T_max 0.7408
_exptl_absorpt_correction_T_min 0.6403
_exptl_absorpt_correction_type multi-scan
_exptl_absorpt_process_details
;
CrysAlis RED, Oxford Diffraction Ltd.,
Version 1.171.31.7 (release 18-10-2006 CrysAlis171 .NET)
(compiled Oct 18 2006,16:28:17)
Empirical absorption correction using spherical harmonics,
implemented in SCALE3 ABSPACK scaling algorithm.
;
_exptl_crystal_colour blue
_exptl_crystal_density_diffrn 1.643
_exptl_crystal_density_method 'not measured'
_exptl_crystal_description block
_exptl_crystal_F_000 516
_exptl_crystal_size_max 0.23
_exptl_crystal_size_mid 0.18
_exptl_crystal_size_min 0.15
_refine_diff_density_max 0.853
_refine_diff_density_min -0.451
_refine_diff_density_rms 0.109
_refine_ls_extinction_method none
_refine_ls_goodness_of_fit_ref 0.894
_refine_ls_hydrogen_treatment constr
_refine_ls_matrix_type full
_refine_ls_number_parameters 264
_refine_ls_number_reflns 3366
_refine_ls_number_restraints 0
_refine_ls_restrained_S_all 0.894
_refine_ls_R_factor_all 0.1126
_refine_ls_R_factor_gt 0.0566
_refine_ls_shift/su_max 0.000
_refine_ls_shift/su_mean 0.000
_refine_ls_structure_factor_coef Fsqd
_refine_ls_weighting_details 'calc w=1/[\s^2^(Fo^2^)+(0.0548P)^2^+0.0000P] where P=(Fo^2^+2Fc^2^)/3'
_refine_ls_weighting_scheme calc
_refine_ls_wR_factor_gt 0.1111
_refine_ls_wR_factor_ref 0.1204
_reflns_number_gt 1812
_reflns_number_total 3366
_reflns_threshold_expression >2sigma(I)
_cod_data_source_file b918761h.txt
_cod_data_source_block 2b
_cod_depositor_comments
;
The following automatic conversions were performed:

'_symmetry_cell_setting' value 'Triclinic' changed to 'triclinic'
according to /home/saulius/struct/CIF-dictionaries/cif_core.dic
dictionary named 'cif_core.dic' version 2.4.2 from 2011-04-26.

Automatic conversion script
Id: cif_fix_values 1891 2012-01-12 08:04:46Z andrius 
;
_cod_database_code 7024581

loop_
_symmetry_equiv_pos_as_xyz
'x, y, z'
'-x, -y, -z'

loop_
_atom_site_label
_atom_site_type_symbol
_atom_site_fract_x
_atom_site_fract_y
_atom_site_fract_z
_atom_site_U_iso_or_equiv
_atom_site_adp_type
_atom_site_occupancy
_atom_site_symmetry_multiplicity
_atom_site_calc_flag
_atom_site_refinement_flags
Cu1 Cu 0.83253(9) 0.33269(8) 0.19920(7) 0.0325(3) Uani 1 1 d .
Cu2 Cu 1.16083(9) 0.11054(8) 0.25812(7) 0.0313(3) Uani 1 1 d .
O1 O 0.9730(5) 0.1700(5) 0.1627(4) 0.0293(13) Uani 1 1 d .
O2 O 0.7224(5) 0.4946(5) 0.2495(4) 0.0408(14) Uani 1 1 d .
O3 O 0.9340(6) 0.5748(5) 0.1520(4) 0.0483(15) Uani 1 1 d .
O4 O 1.0180(5) 0.2684(5) 0.2960(4) 0.0329(13) Uani 1 1 d .
O5 O 1.2673(5) -0.0632(5) 0.2179(4) 0.0334(13) Uani 1 1 d .
O6 O 1.1171(6) -0.1228(5) 0.3622(4) 0.0447(14) Uani 1 1 d .
N1 N 0.6311(6) 0.3393(6) 0.1151(5) 0.0308(16) Uani 1 1 d .
N2 N 1.3661(6) 0.1131(6) 0.3354(5) 0.0306(15) Uani 1 1 d .
C1 C 0.4697(7) 0.3947(7) 0.1505(6) 0.0332(19) Uani 1 1 d .
H1 H 0.4592 0.4435 0.2030 0.040 Uiso 1 1 calc R
C2 C 0.3209(9) 0.3794(8) 0.1093(7) 0.044(2) Uani 1 1 d .
H2 H 0.2086 0.4219 0.1314 0.052 Uiso 1 1 calc R
C3 C 0.3348(9) 0.3050(8) 0.0387(7) 0.047(2) Uani 1 1 d .
H3 H 0.2325 0.2911 0.0133 0.056 Uiso 1 1 calc R
C4 C 0.4988(8) 0.2480(8) 0.0027(6) 0.041(2) Uani 1 1 d .
H4 H 0.5103 0.1966 -0.0483 0.050 Uiso 1 1 calc R
C5 C 0.6465(8) 0.2681(7) 0.0433(6) 0.033(2) Uani 1 1 d .
C6 C 0.8271(7) 0.2149(7) 0.0024(5) 0.0351(19) Uani 1 1 d .
H6A H 0.8834 0.2946 -0.0269 0.042 Uiso 1 1 calc R
H6B H 0.8169 0.1692 -0.0529 0.042 Uiso 1 1 calc R
C7 C 0.9427(8) 0.1107(7) 0.0858(6) 0.038(2) Uani 1 1 d .
H7A H 0.8854 0.0318 0.1157 0.046 Uiso 1 1 calc R
H7B H 1.0560 0.0734 0.0547 0.046 Uiso 1 1 calc R
C8 C 0.8124(9) 0.5887(8) 0.2150(6) 0.043(2) Uani 1 1 d .
C9 C 0.7618(9) 0.7192(9) 0.2529(8) 0.070(3) Uani 1 1 d .
H9A H 0.8170 0.7048 0.3182 0.105 Uiso 1 1 calc R
H9B H 0.6344 0.7430 0.2623 0.105 Uiso 1 1 calc R
H9C H 0.8007 0.7954 0.2032 0.105 Uiso 1 1 calc R
C10 C 1.5272(8) 0.0621(7) 0.3007(6) 0.037(2) Uani 1 1 d .
H10 H 1.5375 0.0195 0.2447 0.044 Uiso 1 1 calc R
C11 C 1.6770(8) 0.0694(8) 0.3429(6) 0.039(2) Uani 1 1 d .
H11 H 1.7887 0.0314 0.3173 0.047 Uiso 1 1 calc R
C12 C 1.6623(9) 0.1322(8) 0.4226(6) 0.044(2) Uani 1 1 d .
H12 H 1.7641 0.1386 0.4529 0.052 Uiso 1 1 calc R
C13 C 1.4968(9) 0.1869(7) 0.4593(6) 0.040(2) Uani 1 1 d .
H13 H 1.4842 0.2328 0.5135 0.048 Uiso 1 1 calc R
C14 C 1.3501(8) 0.1724(7) 0.4142(6) 0.034(2) Uani 1 1 d .
C15 C 1.1691(8) 0.2301(8) 0.4537(6) 0.042(2) Uani 1 1 d .
H15A H 1.1810 0.2769 0.5081 0.051 Uiso 1 1 calc R
H15B H 1.1110 0.1518 0.4843 0.051 Uiso 1 1 calc R
C16 C 1.0531(8) 0.3341(7) 0.3703(6) 0.036(2) Uani 1 1 d .
H16A H 0.9417 0.3748 0.4016 0.043 Uiso 1 1 calc R
H16B H 1.1127 0.4107 0.3374 0.043 Uiso 1 1 calc R
C17 C 1.2138(8) -0.1550(8) 0.2901(6) 0.036(2) Uani 1 1 d .
C18 C 1.2766(8) -0.3041(7) 0.2848(6) 0.041(2) Uani 1 1 d .
H18A H 1.3871 -0.3127 0.2438 0.050 Uiso 1 1 calc R
H18B H 1.1893 -0.3305 0.2488 0.050 Uiso 1 1 calc R
C19 C 1.3073(11) -0.4052(9) 0.3874(8) 0.079(3) Uani 1 1 d .
H19A H 1.4015 -0.3855 0.4210 0.119 Uiso 1 1 calc R
H19B H 1.3403 -0.5005 0.3780 0.119 Uiso 1 1 calc R
H19C H 1.2000 -0.3950 0.4296 0.119 Uiso 1 1 calc R

loop_
_atom_site_aniso_label
_atom_site_aniso_U_11
_atom_site_aniso_U_22
_atom_site_aniso_U_33
_atom_site_aniso_U_23
_atom_site_aniso_U_13
_atom_site_aniso_U_12
Cu1 0.0180(5) 0.0302(6) 0.0492(7) -0.0117(5) -0.0019(4) -0.0019(4)
Cu2 0.0187(5) 0.0294(6) 0.0450(7) -0.0089(5) -0.0020(4) -0.0028(4)
O1 0.020(2) 0.030(3) 0.041(4) -0.020(3) -0.003(2) 0.003(2)
O2 0.020(2) 0.041(3) 0.063(4) -0.019(3) 0.001(2) -0.003(2)
O3 0.031(3) 0.040(3) 0.064(4) -0.004(3) 0.005(3) 0.000(2)
O4 0.024(2) 0.037(3) 0.039(4) -0.014(3) -0.003(2) -0.002(2)
O5 0.022(2) 0.029(3) 0.046(4) -0.008(3) 0.001(2) -0.001(2)
O6 0.037(3) 0.040(3) 0.059(4) -0.019(3) 0.013(3) -0.010(2)
N1 0.020(3) 0.026(4) 0.043(5) -0.005(3) 0.001(3) -0.002(2)
N2 0.017(3) 0.033(4) 0.041(4) -0.003(3) -0.002(3) -0.008(3)
C1 0.019(4) 0.026(4) 0.048(6) -0.004(4) 0.000(3) 0.003(3)
C2 0.021(4) 0.038(5) 0.066(7) 0.000(5) 0.001(4) -0.008(3)
C3 0.021(4) 0.050(5) 0.065(7) -0.001(5) -0.011(4) -0.010(4)
C4 0.029(4) 0.051(5) 0.043(5) -0.002(4) -0.008(3) -0.014(4)
C5 0.025(4) 0.026(4) 0.044(6) -0.003(4) -0.002(3) -0.003(3)
C6 0.022(4) 0.039(4) 0.039(5) -0.006(4) -0.003(3) 0.000(3)
C7 0.026(4) 0.043(5) 0.048(6) -0.019(4) 0.001(3) -0.001(3)
C8 0.020(4) 0.045(5) 0.063(6) -0.011(5) -0.009(4) 0.000(4)
C9 0.038(5) 0.061(6) 0.125(10) -0.052(6) -0.007(5) -0.004(4)
C10 0.026(4) 0.043(5) 0.037(5) 0.000(4) 0.002(3) -0.006(3)
C11 0.023(4) 0.051(5) 0.036(6) 0.010(4) -0.003(3) -0.013(3)
C12 0.030(4) 0.053(6) 0.043(6) 0.008(5) -0.012(4) -0.016(4)
C13 0.040(5) 0.036(5) 0.046(6) -0.005(4) -0.015(4) -0.011(4)
C14 0.030(4) 0.032(5) 0.034(6) 0.003(4) -0.002(3) -0.008(3)
C15 0.040(4) 0.044(5) 0.045(6) -0.017(4) 0.000(4) -0.008(4)
C16 0.030(4) 0.034(5) 0.045(6) -0.023(4) -0.004(3) 0.010(3)
C17 0.015(3) 0.044(5) 0.047(6) -0.011(5) -0.005(3) -0.004(3)
C18 0.028(4) 0.029(4) 0.069(6) -0.011(4) -0.006(4) -0.006(3)
C19 0.083(7) 0.051(6) 0.107(9) -0.012(6) -0.019(6) -0.020(5)

loop_
_atom_type_symbol
_atom_type_description
_atom_type_scat_dispersion_real
_atom_type_scat_dispersion_imag
_atom_type_scat_source
C C 0.0033 0.0016 'International Tables Vol C Tables 4.2.6.8 and 6.1.1.4'
H H 0.0000 0.0000 'International Tables Vol C Tables 4.2.6.8 and 6.1.1.4'
N N 0.0061 0.0033 'International Tables Vol C Tables 4.2.6.8 and 6.1.1.4'
O O 0.0106 0.0060 'International Tables Vol C Tables 4.2.6.8 and 6.1.1.4'
Cu Cu 0.3201 1.2651 'International Tables Vol C Tables 4.2.6.8 and 6.1.1.4'

loop_
_geom_angle_atom_site_label_1
_geom_angle_atom_site_label_2
_geom_angle_atom_site_label_3
_geom_angle
O1 Cu1 O2 170.71(18)
O1 Cu1 O4 75.31(19)
O2 Cu1 O4 95.6(2)
O1 Cu1 N1 94.1(2)
O2 Cu1 N1 95.2(2)
O4 Cu1 N1 162.4(2)
O1 Cu1 Cu2 38.21(13)
O2 Cu1 Cu2 132.66(14)
O4 Cu1 Cu2 37.12(15)
N1 Cu1 Cu2 131.14(18)
O4 Cu2 O1 75.80(18)
O4 Cu2 O5 169.31(18)
O1 Cu2 O5 96.65(19)
O4 Cu2 N2 94.1(2)
O1 Cu2 N2 160.9(2)
O5 Cu2 N2 95.2(2)
O4 Cu2 Cu1 37.97(13)
O1 Cu2 Cu1 37.85(15)
O5 Cu2 Cu1 134.22(13)
N2 Cu2 Cu1 129.78(18)
C7 O1 Cu1 127.0(4)
C7 O1 Cu2 129.1(4)
Cu1 O1 Cu2 103.9(2)
C8 O2 Cu1 107.7(5)
C16 O4 Cu2 126.9(3)
C16 O4 Cu1 127.7(4)
Cu2 O4 Cu1 104.9(2)
C17 O5 Cu2 102.2(5)
C5 N1 C1 120.4(6)
C5 N1 Cu1 122.3(4)
C1 N1 Cu1 115.7(5)
C14 N2 C10 119.2(6)
C14 N2 Cu2 122.6(4)
C10 N2 Cu2 118.0(5)
N1 C1 C2 119.7(8)
N1 C1 H1 120.1
C2 C1 H1 120.1
C3 C2 C1 120.4(7)
C3 C2 H2 119.8
C1 C2 H2 119.8
C2 C3 C4 120.0(7)
C2 C3 H3 120.0
C4 C3 H3 120.0
C3 C4 C5 118.5(8)
C3 C4 H4 120.8
C5 C4 H4 120.8
N1 C5 C4 121.0(6)
N1 C5 C6 118.7(6)
C4 C5 C6 120.3(8)
C5 C6 C7 111.9(6)
C5 C6 H6A 109.2
C7 C6 H6A 109.2
C5 C6 H6B 109.2
C7 C6 H6B 109.2
H6A C6 H6B 107.9
O1 C7 C6 112.6(6)
O1 C7 H7A 109.1
C6 C7 H7A 109.1
O1 C7 H7B 109.1
C6 C7 H7B 109.1
H7A C7 H7B 107.8
O3 C8 O2 122.3(8)
O3 C8 C9 120.5(7)
O2 C8 C9 117.1(7)
C8 C9 H9A 109.5
C8 C9 H9B 109.5
H9A C9 H9B 109.5
C8 C9 H9C 109.5
H9A C9 H9C 109.5
H9B C9 H9C 109.5
N2 C10 C11 122.7(8)
N2 C10 H10 118.7
C11 C10 H10 118.7
C12 C11 C10 118.7(7)
C12 C11 H11 120.7
C10 C11 H11 120.7
C11 C12 C13 119.7(7)
C11 C12 H12 120.2
C13 C12 H12 120.2
C12 C13 C14 118.4(8)
C12 C13 H13 120.8
C14 C13 H13 120.8
N2 C14 C13 121.3(7)
N2 C14 C15 119.6(6)
C13 C14 C15 119.1(8)
C14 C15 C16 113.1(6)
C14 C15 H15A 109.0
C16 C15 H15A 109.0
C14 C15 H15B 109.0
C16 C15 H15B 109.0
H15A C15 H15B 107.8
O4 C16 C15 111.1(6)
O4 C16 H16A 109.4
C15 C16 H16A 109.4
O4 C16 H16B 109.4
C15 C16 H16B 109.4
H16A C16 H16B 108.0
O6 C17 O5 122.3(7)
O6 C17 C18 121.2(7)
O5 C17 C18 116.6(7)
C17 C18 C19 114.2(7)
C17 C18 H18A 108.7
C19 C18 H18A 108.7
C17 C18 H18B 108.7
C19 C18 H18B 108.7
H18A C18 H18B 107.6
C18 C19 H19A 109.5
C18 C19 H19B 109.5
H19A C19 H19B 109.5
C18 C19 H19C 109.5
H19A C19 H19C 109.5
H19B C19 H19C 109.5

loop_
_geom_bond_atom_site_label_1
_geom_bond_atom_site_label_2
_geom_bond_distance
Cu1 O1 1.917(5)
Cu1 O2 1.929(5)
Cu1 O4 1.931(4)
Cu1 N1 2.002(5)
Cu1 Cu2 3.0325(15)
Cu2 O4 1.894(5)
Cu2 O1 1.932(4)
Cu2 O5 1.958(5)
Cu2 N2 2.000(5)
O1 C7 1.383(8)
O2 C8 1.288(8)
O3 C8 1.235(9)
O4 C16 1.411(8)
O5 C17 1.288(8)
O6 C17 1.250(9)
N1 C5 1.330(9)
N1 C1 1.366(8)
N2 C14 1.332(9)
N2 C10 1.349(8)
C1 C2 1.389(9)
C1 H1 0.9500
C2 C3 1.340(10)
C2 H2 0.9500
C3 C4 1.391(10)
C3 H3 0.9500
C4 C5 1.397(8)
C4 H4 0.9500
C5 C6 1.512(9)
C6 C7 1.537(9)
C6 H6A 0.9900
C6 H6B 0.9900
C7 H7A 0.9900
C7 H7B 0.9900
C8 C9 1.496(10)
C9 H9A 0.9800
C9 H9B 0.9800
C9 H9C 0.9800
C10 C11 1.373(8)
C10 H10 0.9500
C11 C12 1.367(10)
C11 H11 0.9500
C12 C13 1.397(10)
C12 H12 0.9500
C13 C14 1.398(9)
C13 H13 0.9500
C14 C15 1.519(9)
C15 C16 1.538(9)
C15 H15A 0.9900
C15 H15B 0.9900
C16 H16A 0.9900
C16 H16B 0.9900
C17 C18 1.499(10)
C18 C19 1.510(10)
C18 H18A 0.9900
C18 H18B 0.9900
C19 H19A 0.9800
C19 H19B 0.9800
C19 H19C 0.9800

loop_
_geom_hbond_atom_site_label_D
_geom_hbond_atom_site_label_H
_geom_hbond_atom_site_label_A
_geom_hbond_distance_DH
_geom_hbond_distance_HA
_geom_hbond_distance_DA
_geom_hbond_angle_DHA
_geom_hbond_site_symmetry_A
C2 H2 O4 0.95 2.90 3.485(9) 120.6 1_455

loop_
_geom_torsion_atom_site_label_1
_geom_torsion_atom_site_label_2
_geom_torsion_atom_site_label_3
_geom_torsion_atom_site_label_4
_geom_torsion
O1 Cu1 Cu2 O4 -177.6(4)
O2 Cu1 Cu2 O4 4.8(3)
N1 Cu1 Cu2 O4 -160.6(3)
O2 Cu1 Cu2 O1 -177.5(3)
O4 Cu1 Cu2 O1 177.6(4)
N1 Cu1 Cu2 O1 17.1(3)
O1 Cu1 Cu2 O5 -8.6(3)
O2 Cu1 Cu2 O5 173.9(3)
O4 Cu1 Cu2 O5 169.0(3)
N1 Cu1 Cu2 O5 8.4(3)
O1 Cu1 Cu2 N2 158.7(3)
O2 Cu1 Cu2 N2 -18.8(3)
O4 Cu1 Cu2 N2 -23.6(3)
N1 Cu1 Cu2 N2 175.8(3)
O2 Cu1 O1 C7 -169.1(12)
O4 Cu1 O1 C7 178.0(5)
N1 Cu1 O1 C7 12.3(5)
Cu2 Cu1 O1 C7 179.5(6)
O2 Cu1 O1 Cu2 11.3(14)
O4 Cu1 O1 Cu2 -1.5(2)
N1 Cu1 O1 Cu2 -167.2(2)
O4 Cu2 O1 C7 -178.0(5)
O5 Cu2 O1 C7 -5.7(5)
N2 Cu2 O1 C7 122.3(8)
Cu1 Cu2 O1 C7 -179.5(6)
O4 Cu2 O1 Cu1 1.5(2)
O5 Cu2 O1 Cu1 173.8(2)
N2 Cu2 O1 Cu1 -58.2(8)
O1 Cu1 O2 C8 65.8(14)
O4 Cu1 O2 C8 78.2(4)
N1 Cu1 O2 C8 -115.7(5)
Cu2 Cu1 O2 C8 75.3(5)
O1 Cu2 O4 C16 -174.2(5)
O5 Cu2 O4 C16 139.9(10)
N2 Cu2 O4 C16 -10.7(5)
Cu1 Cu2 O4 C16 -172.7(6)
O1 Cu2 O4 Cu1 -1.5(2)
O5 Cu2 O4 Cu1 -47.4(12)
N2 Cu2 O4 Cu1 162.0(2)
O1 Cu1 O4 C16 174.1(5)
O2 Cu1 O4 C16 -3.8(5)
N1 Cu1 O4 C16 -131.5(8)
Cu2 Cu1 O4 C16 172.6(6)
O1 Cu1 O4 Cu2 1.5(2)
O2 Cu1 O4 Cu2 -176.4(2)
N1 Cu1 O4 Cu2 56.0(9)
O4 Cu2 O5 C17 -58.0(12)
O1 Cu2 O5 C17 -102.5(4)
N2 Cu2 O5 C17 92.5(4)
Cu1 Cu2 O5 C17 -97.2(4)
O1 Cu1 N1 C5 -15.5(5)
O2 Cu1 N1 C5 164.7(5)
O4 Cu1 N1 C5 -67.6(10)
Cu2 Cu1 N1 C5 -26.0(6)
O1 Cu1 N1 C1 150.1(5)
O2 Cu1 N1 C1 -29.7(5)
O4 Cu1 N1 C1 98.0(9)
Cu2 Cu1 N1 C1 139.6(4)
O4 Cu2 N2 C14 23.5(6)
O1 Cu2 N2 C14 80.5(9)
O5 Cu2 N2 C14 -151.3(5)
Cu1 Cu2 N2 C14 37.8(6)
O4 Cu2 N2 C10 -151.2(5)
O1 Cu2 N2 C10 -94.2(9)
O5 Cu2 N2 C10 34.0(5)
Cu1 Cu2 N2 C10 -136.9(4)
C5 N1 C1 C2 -1.6(9)
Cu1 N1 C1 C2 -167.5(5)
N1 C1 C2 C3 3.2(10)
C1 C2 C3 C4 -3.0(11)
C2 C3 C4 C5 1.3(11)
C1 N1 C5 C4 -0.1(10)
Cu1 N1 C5 C4 164.8(5)
C1 N1 C5 C6 176.9(6)
Cu1 N1 C5 C6 -18.2(8)
C3 C4 C5 N1 0.3(10)
C3 C4 C5 C6 -176.6(6)
N1 C5 C6 C7 62.2(8)
C4 C5 C6 C7 -120.8(7)
Cu1 O1 C7 C6 23.0(8)
Cu2 O1 C7 C6 -157.7(4)
C5 C6 C7 O1 -63.1(8)
Cu1 O2 C8 O3 7.3(8)
Cu1 O2 C8 C9 -173.9(5)
C14 N2 C10 C11 -0.4(10)
Cu2 N2 C10 C11 174.5(5)
N2 C10 C11 C12 -0.8(10)
C10 C11 C12 C13 0.2(10)
C11 C12 C13 C14 1.5(10)
C10 N2 C14 C13 2.1(10)
Cu2 N2 C14 C13 -172.5(5)
C10 N2 C14 C15 180.0(6)
Cu2 N2 C14 C15 5.4(9)
C12 C13 C14 N2 -2.7(10)
C12 C13 C14 C15 179.4(6)
N2 C14 C15 C16 -54.0(9)
C13 C14 C15 C16 123.9(7)
Cu2 O4 C16 C15 -28.0(8)
Cu1 O4 C16 C15 160.9(4)
C14 C15 C16 O4 64.5(8)
Cu2 O5 C17 O6 0.3(7)
Cu2 O5 C17 C18 -178.4(5)
O6 C17 C18 C19 -33.3(9)
O5 C17 C18 C19 145.4(6)
